data_4128559
loop_
_publ_author_name
'Zhang, Weicheng'
'Pal, Ayan'
'Ricardo, Alonso'
'Szostak, Jack W.'

_publ_section_title
;
 Template-Directed Nonenzymatic Primer Extension Using
 2-Methylimidazole-Activated Morpholino Derivatives of Guanosine and
 Cytidine.
;
_journal_issue 30
_journal_name_full 'Journal of the American Chemical Society'
_journal_page_first 12159
_journal_page_last 12166
_journal_paper_doi 10.1021/jacs.9b06453
_journal_volume 141
_journal_year 2019
_chemical_absolute_configuration ad
_chemical_formula_sum 'C9 H16 N4 O4'
_chemical_formula_weight 244.26
_space_group_crystal_system orthorhombic
_space_group_IT_number 19
_space_group_name_Hall 'P 2ac 2ab'
_space_group_name_H-M_alt 'P 21 21 21'
_atom_sites_solution_hydrogens mixed
_audit_creation_method SHELXL-2014/7
_cell_angle_alpha 90
_cell_angle_beta 90
_cell_angle_gamma 90
_cell_formula_units_Z 4
_cell_length_a 8.3359(4)
_cell_length_b 11.5375(5)
_cell_length_c 11.8279(5)
_cell_measurement_reflns_used 9799
_cell_measurement_temperature 100(2)
_cell_measurement_theta_max 65.7
_cell_measurement_theta_min 3.83
_cell_volume 1137.55(9)
_computing_cell_refinement 'SAINT 8.37A (Bruker-AXS, 2015)'
_computing_data_reduction 'SAINT 8.37A (Bruker-AXS, 2015)'
_computing_molecular_graphics 'Bruker SHELXTL (Sheldrick, 2015)'
_computing_publication_material 'Bruker SHELXTL (Sheldrick, 2015)'
_computing_structure_refinement 'SHELXL-2014 (Sheldrick, 2015)'
_computing_structure_solution 'SHELXT-2014 (Sheldrick, 2015)'
_diffrn_ambient_temperature 100(2)
_diffrn_measured_fraction_theta_full 0.999
_diffrn_measured_fraction_theta_max 0.999
_diffrn_measurement_device_type
;
Bruker D8 goniometer with CCD area detector  
;
_diffrn_measurement_method 'omega and phi scans'
_diffrn_radiation_monochromator graphite
_diffrn_radiation_source 'I\mS microfocus tube'
_diffrn_radiation_type CuK\a
_diffrn_radiation_wavelength 1.54178
_diffrn_reflns_av_R_equivalents 0.0314
_diffrn_reflns_av_unetI/netI 0.0110
_diffrn_reflns_Laue_measured_fraction_full 0.999
_diffrn_reflns_Laue_measured_fraction_max 0.999
_diffrn_reflns_limit_h_max 9
_diffrn_reflns_limit_h_min -9
_diffrn_reflns_limit_k_max 13
_diffrn_reflns_limit_k_min -13
_diffrn_reflns_limit_l_max 14
_diffrn_reflns_limit_l_min -14
_diffrn_reflns_number 23324
_diffrn_reflns_point_group_measured_fraction_full 0.996
_diffrn_reflns_point_group_measured_fraction_max 0.996
_diffrn_reflns_theta_full 66.705
_diffrn_reflns_theta_max 66.705
_diffrn_reflns_theta_min 5.356
_exptl_absorpt_coefficient_mu 0.959
_exptl_absorpt_correction_T_max 0.8058
_exptl_absorpt_correction_T_min 0.7474
_exptl_absorpt_correction_type multi-scan
_exptl_absorpt_process_details sadabs
_exptl_crystal_colour colorless
_exptl_crystal_density_diffrn 1.426
_exptl_crystal_description block
_exptl_crystal_F_000 520
_exptl_crystal_size_max 0.180
_exptl_crystal_size_mid 0.160
_exptl_crystal_size_min 0.140
_refine_diff_density_max 0.186
_refine_diff_density_min -0.172
_refine_diff_density_rms 0.042
_refine_ls_abs_structure_details
;
 Flack x determined using 814 quotients [(I+)-(I-)]/[(I+)+(I-)]
 (Parsons, Flack and Wagner, Acta Cryst. B69 (2013) 249-259).
;
_refine_ls_abs_structure_Flack -0.03(4)
_refine_ls_extinction_coef 0.0095(8)
_refine_ls_extinction_expression Fc^*^=kFc[1+0.001xFc^2^\l^3^/sin(2\q)]^-1/4^
_refine_ls_extinction_method 'SHELXL-2014/7 (Sheldrick 2014'
_refine_ls_goodness_of_fit_ref 1.073
_refine_ls_hydrogen_treatment mixed
_refine_ls_matrix_type full
_refine_ls_number_parameters 179
_refine_ls_number_reflns 1995
_refine_ls_number_restraints 0
_refine_ls_restrained_S_all 1.073
_refine_ls_R_factor_all 0.0234
_refine_ls_R_factor_gt 0.0233
_refine_ls_shift/su_max 0.000
_refine_ls_shift/su_mean 0.000
_refine_ls_structure_factor_coef Fsqd
_refine_ls_weighting_details 'w=1/[\s^2^(Fo^2^)+(0.0356P)^2^+0.2472P] where P=(Fo^2^+2Fc^2^)/3'
_refine_ls_weighting_scheme calc
_refine_ls_wR_factor_gt 0.0612
_refine_ls_wR_factor_ref 0.0613
_reflns_Friedel_coverage 0.699
_reflns_Friedel_fraction_full 0.990
_reflns_Friedel_fraction_max 0.990
_reflns_number_gt 1988
_reflns_number_total 1995
_reflns_threshold_expression 'I > 2\s(I)'
_cod_data_source_file ja9b06453_si_002.cif
_cod_data_source_block MorCNucl
_cod_database_code 4128559
_shelx_shelxl_version_number 2014/7
_shelx_space_group_comment
;
The symmetry employed for this shelxl refinement is uniquely defined
by the following loop, which should always be used as a source of
symmetry information in preference to the above space-group names.
They are only intended as comments.
;
_shelx_estimated_absorpt_t_min 0.846
_shelx_estimated_absorpt_t_max 0.877

loop_
_space_group_symop_operation_xyz
'x, y, z'
'-x+1/2, -y, z+1/2'
'-x, y+1/2, -z+1/2'
'x+1/2, -y+1/2, -z'

loop_
_atom_site_label
_atom_site_type_symbol
_atom_site_fract_x
_atom_site_fract_y
_atom_site_fract_z
_atom_site_U_iso_or_equiv
_atom_site_adp_type
_atom_site_occupancy
_atom_site_site_symmetry_order
_atom_site_calc_flag
_atom_site_refinement_flags_posn
_atom_site_refinement_flags_adp
O1 O 0.78587(14) 0.94590(10) -0.01198(10) 0.0167(3) Uani 1 1 d . .
H1 H 0.879(3) 0.920(2) -0.041(2) 0.039(7) Uiso 1 1 d . .
O2 O 0.71977(14) 0.79169(10) 0.25257(9) 0.0164(3) Uani 1 1 d . .
O3 O 0.75019(16) 0.49100(10) 0.42234(10) 0.0208(3) Uani 1 1 d . .
N1 N 0.55596(18) 0.63196(12) 0.10857(11) 0.0155(3) Uani 1 1 d . .
H1A H 0.635(3) 0.5828(19) 0.0838(18) 0.022(5) Uiso 1 1 d . .
N2 N 0.67632(16) 0.68071(12) 0.41199(11) 0.0147(3) Uani 1 1 d . .
N3 N 0.69865(17) 0.58333(12) 0.58831(11) 0.0154(3) Uani 1 1 d . .
N4 N 0.64887(18) 0.68324(13) 0.75248(12) 0.0171(3) Uani 1 1 d . .
H4A H 0.677(2) 0.6244(19) 0.7931(16) 0.015(5) Uiso 1 1 d . .
H4B H 0.611(3) 0.749(2) 0.7863(18) 0.021(5) Uiso 1 1 d . .
C1 C 0.7733(2) 0.92515(14) 0.10602(13) 0.0174(4) Uani 1 1 d . .
H1B H 0.6854 0.9730 0.1375 0.021 Uiso 1 1 calc R U
H1C H 0.8744 0.9488 0.1434 0.021 Uiso 1 1 calc R U
C2 C 0.7404(2) 0.79805(13) 0.13147(13) 0.0144(3) Uani 1 1 d . .
H2 H 0.8357 0.7507 0.1090 0.017 Uiso 1 1 calc R U
C3 C 0.5925(2) 0.75110(14) 0.07312(14) 0.0164(4) Uani 1 1 d . .
H3A H 0.4998 0.8016 0.0907 0.020 Uiso 1 1 calc R U
H3B H 0.6093 0.7527 -0.0097 0.020 Uiso 1 1 calc R U
C4 C 0.5460(2) 0.62443(15) 0.23246(13) 0.0157(4) Uani 1 1 d . .
H4C H 0.5351 0.5422 0.2551 0.019 Uiso 1 1 calc R U
H4D H 0.4494 0.6664 0.2589 0.019 Uiso 1 1 calc R U
C5 C 0.6940(2) 0.67595(14) 0.28809(12) 0.0144(3) Uani 1 1 d . .
H5 H 0.7899 0.6279 0.2684 0.017 Uiso 1 1 calc R U
C6 C 0.71019(19) 0.58028(14) 0.47341(13) 0.0147(3) Uani 1 1 d . .
C7 C 0.65311(19) 0.68130(15) 0.64011(13) 0.0147(4) Uani 1 1 d . .
C8 C 0.6105(2) 0.78272(14) 0.57812(14) 0.0180(4) Uani 1 1 d . .
H8 H 0.5731 0.8504 0.6154 0.022 Uiso 1 1 calc R U
C9 C 0.6252(2) 0.77913(14) 0.46499(14) 0.0175(4) Uani 1 1 d . .
H9 H 0.5998 0.8458 0.4214 0.021 Uiso 1 1 calc R U
O1W O 0.45146(16) 0.41460(10) 0.66674(10) 0.0193(3) Uani 1 1 d . .
H1WA H 0.529(4) 0.457(2) 0.648(2) 0.045(8) Uiso 1 1 d . .
H1WB H 0.371(3) 0.432(2) 0.615(2) 0.034(6) Uiso 1 1 d . .

loop_
_atom_site_aniso_label
_atom_site_aniso_U_11
_atom_site_aniso_U_22
_atom_site_aniso_U_33
_atom_site_aniso_U_23
_atom_site_aniso_U_13
_atom_site_aniso_U_12
O1 0.0174(6) 0.0195(6) 0.0132(6) 0.0045(4) 0.0013(5) 0.0013(5)
O2 0.0255(6) 0.0140(6) 0.0097(5) 0.0011(4) 0.0015(5) -0.0029(5)
O3 0.0323(7) 0.0160(6) 0.0140(6) -0.0020(4) 0.0015(5) 0.0057(5)
N1 0.0187(7) 0.0160(7) 0.0118(6) 0.0003(5) -0.0004(6) -0.0001(6)
N2 0.0194(7) 0.0144(7) 0.0104(7) 0.0004(5) 0.0008(5) 0.0011(5)
N3 0.0204(7) 0.0141(6) 0.0118(6) 0.0003(5) 0.0002(6) -0.0001(6)
N4 0.0258(8) 0.0135(7) 0.0121(7) -0.0001(6) 0.0007(6) 0.0018(6)
C1 0.0233(9) 0.0174(8) 0.0116(7) 0.0005(6) 0.0034(7) -0.0013(7)
C2 0.0181(8) 0.0157(8) 0.0095(7) 0.0006(6) 0.0020(6) 0.0001(7)
C3 0.0198(8) 0.0166(8) 0.0128(7) 0.0014(7) -0.0004(7) 0.0002(7)
C4 0.0187(8) 0.0162(8) 0.0123(8) 0.0009(6) 0.0015(6) -0.0007(6)
C5 0.0190(8) 0.0136(8) 0.0106(8) 0.0019(6) 0.0022(7) 0.0002(7)
C6 0.0163(8) 0.0149(8) 0.0129(7) -0.0002(6) -0.0007(6) 0.0005(6)
C7 0.0147(8) 0.0152(8) 0.0142(8) -0.0009(6) 0.0007(6) -0.0036(6)
C8 0.0256(9) 0.0139(8) 0.0147(8) -0.0019(6) 0.0034(7) 0.0018(7)
C9 0.0235(9) 0.0130(7) 0.0159(8) 0.0019(6) 0.0014(7) 0.0020(7)
O1W 0.0218(6) 0.0190(6) 0.0171(6) 0.0033(5) -0.0022(6) -0.0027(5)

loop_
_atom_type_symbol
_atom_type_description
_atom_type_scat_dispersion_real
_atom_type_scat_dispersion_imag
_atom_type_scat_source
C C 0.0181 0.0091 'International Tables Vol C Tables 4.2.6.8 and 6.1.1.4'
H H 0.0000 0.0000 'International Tables Vol C Tables 4.2.6.8 and 6.1.1.4'
N N 0.0311 0.0180 'International Tables Vol C Tables 4.2.6.8 and 6.1.1.4'
O O 0.0492 0.0322 'International Tables Vol C Tables 4.2.6.8 and 6.1.1.4'

loop_
_geom_angle_atom_site_label_1
_geom_angle_atom_site_label_2
_geom_angle_atom_site_label_3
_geom_angle
C1 O1 H1 112.2(16)
C5 O2 C2 111.11(11)
C3 N1 C4 110.58(13)
C3 N1 H1A 109.9(13)
C4 N1 H1A 108.8(14)
C9 N2 C6 120.95(13)
C9 N2 C5 121.25(13)
C6 N2 C5 117.78(13)
C7 N3 C6 119.83(14)
C7 N4 H4A 122.3(13)
C7 N4 H4B 117.5(13)
H4A N4 H4B 120.1(18)
O1 C1 C2 111.73(13)
O1 C1 H1B 109.3
C2 C1 H1B 109.3
O1 C1 H1C 109.3
C2 C1 H1C 109.3
H1B C1 H1C 107.9
O2 C2 C3 109.69(13)
O2 C2 C1 105.46(12)
C3 C2 C1 113.67(14)
O2 C2 H2 109.3
C3 C2 H2 109.3
C1 C2 H2 109.3
N1 C3 C2 111.94(13)
N1 C3 H3A 109.2
C2 C3 H3A 109.2
N1 C3 H3B 109.2
C2 C3 H3B 109.2
H3A C3 H3B 107.9
N1 C4 C5 111.25(13)
N1 C4 H4C 109.4
C5 C4 H4C 109.4
N1 C4 H4D 109.4
C5 C4 H4D 109.4
H4C C4 H4D 108.0
O2 C5 N2 105.96(12)
O2 C5 C4 111.33(13)
N2 C5 C4 111.36(13)
O2 C5 H5 109.4
N2 C5 H5 109.4
C4 C5 H5 109.4
O3 C6 N3 121.75(14)
O3 C6 N2 119.36(14)
N3 C6 N2 118.88(13)
N4 C7 N3 118.58(15)
N4 C7 C8 119.58(15)
N3 C7 C8 121.84(14)
C9 C8 C7 117.63(15)
C9 C8 H8 121.2
C7 C8 H8 121.2
C8 C9 N2 120.74(15)
C8 C9 H9 119.6
N2 C9 H9 119.6
H1WA O1W H1WB 105(2)

loop_
_geom_bond_atom_site_label_1
_geom_bond_atom_site_label_2
_geom_bond_distance
O1 C1 1.4199(18)
O1 H1 0.90(3)
O2 C5 1.416(2)
O2 C2 1.4445(17)
O3 C6 1.240(2)
N1 C3 1.469(2)
N1 C4 1.470(2)
N1 H1A 0.91(2)
N2 C9 1.365(2)
N2 C6 1.396(2)
N2 C5 1.4738(18)
N3 C7 1.341(2)
N3 C6 1.3629(19)
N4 C7 1.330(2)
N4 H4A 0.86(2)
N4 H4B 0.91(2)
C1 C2 1.522(2)
C1 H1B 0.9900
C1 H1C 0.9900
C2 C3 1.513(2)
C2 H2 1.0000
C3 H3A 0.9900
C3 H3B 0.9900
C4 C5 1.519(2)
C4 H4C 0.9900
C4 H4D 0.9900
C5 H5 1.0000
C7 C8 1.426(2)
C8 C9 1.344(2)
C8 H8 0.9500
C9 H9 0.9500
O1W H1WA 0.84(3)
O1W H1WB 0.93(3)

loop_
_geom_hbond_atom_site_label_D
_geom_hbond_atom_site_label_H
_geom_hbond_atom_site_label_A
_geom_hbond_distance_DH
_geom_hbond_distance_HA
_geom_hbond_distance_DA
_geom_hbond_angle_DHA
_geom_hbond_site_symmetry_A
O1 H1 N1 0.90(3) 1.78(3) 2.6798(18) 175(2) 4_565
N1 H1A O3 0.91(2) 2.30(2) 3.0783(19) 142.6(18) 2_664
N4 H4A O3 0.86(2) 2.12(2) 2.9640(19) 166.9(18) 2_665
N4 H4B O1W 0.91(2) 2.06(2) 2.956(2) 167.6(19) 3_656
O1W H1WB O1 0.93(3) 1.80(3) 2.7195(17) 172(2) 3_645
O1W H1WA N3 0.84(3) 2.15(3) 2.9826(19) 171(3) .

loop_
_geom_torsion_atom_site_label_1
_geom_torsion_atom_site_label_2
_geom_torsion_atom_site_label_3
_geom_torsion_atom_site_label_4
_geom_torsion
C5 O2 C2 C3 59.38(16)
C5 O2 C2 C1 -177.83(13)
O1 C1 C2 O2 -176.15(13)
O1 C1 C2 C3 -55.95(18)
C4 N1 C3 C2 53.34(18)
O2 C2 C3 N1 -56.57(16)
C1 C2 C3 N1 -174.34(13)
C3 N1 C4 C5 -51.92(18)
C2 O2 C5 N2 179.49(12)
C2 O2 C5 C4 -59.29(16)
C9 N2 C5 O2 25.3(2)
C6 N2 C5 O2 -156.12(13)
C9 N2 C5 C4 -95.92(18)
C6 N2 C5 C4 82.68(17)
N1 C4 C5 O2 55.49(17)
N1 C4 C5 N2 173.50(13)
C7 N3 C6 O3 -179.20(15)
C7 N3 C6 N2 1.0(2)
C9 N2 C6 O3 177.14(15)
C5 N2 C6 O3 -1.5(2)
C9 N2 C6 N3 -3.0(2)
C5 N2 C6 N3 178.37(14)
C6 N3 C7 N4 -177.42(15)
C6 N3 C7 C8 2.2(2)
N4 C7 C8 C9 176.27(16)
N3 C7 C8 C9 -3.3(3)
C7 C8 C9 N2 1.2(3)
C6 N2 C9 C8 1.9(3)
C5 N2 C9 C8 -179.60(16)
